data_1574251
loop_
_publ_author_name
'W\"ust, Leonie'
'Chorbacher, Johannes'
'Wellnitz, Tim'
'Nees, Samuel'
'Helten, Holger'
'Braunschweig, Holger'

_publ_section_title
;
 Synthetic access to organyl-substituted 1,2,3-benzodiazaborines with
 turn-on fluorescence activity
;
_journal_issue 17
_journal_name_full 'Chemical Science'
_journal_page_first 7284
_journal_page_last 7293
_journal_paper_doi 10.1039/D5SC01500F
_journal_volume 16
_journal_year 2025
_chemical_formula_moiety 'C16 H19 B N2 O Si'
_chemical_formula_sum 'C16 H19 B N2 O Si'
_chemical_formula_weight 294.23
_space_group_crystal_system triclinic
_space_group_IT_number 2
_space_group_name_Hall '-P 1'
_space_group_name_H-M_alt 'P -1'
_atom_sites_solution_hydrogens geom
_atom_sites_solution_primary dual
_atom_sites_solution_secondary difmap
_audit_creation_date 2023-05-08
_audit_creation_method 'CIF-fill 1.4c (K.Radacki, 2005-23)'
_audit_update_record
;
2024-10-28 deposited with the CCDC.	2025-03-18 downloaded from the CCDC.
;
_cell_angle_alpha 84.139(2)
_cell_angle_beta 68.542(2)
_cell_angle_gamma 74.660(2)
_cell_formula_units_Z 2
_cell_length_a 8.8219(2)
_cell_length_b 9.3512(2)
_cell_length_c 10.4070(2)
_cell_measurement_reflns_used 19191
_cell_measurement_temperature 100(2)
_cell_measurement_theta_max 73.9790
_cell_measurement_theta_min 4.8900
_cell_volume 770.54(3)
_computing_cell_refinement 'CrysAlisPro 1.171.41.112a (Rigaku OD, 2021)'
_computing_data_collection 'CrysAlisPro 1.171.41.112a (Rigaku OD, 2021)'
_computing_data_reduction 'CrysAlisPro 1.171.41.112a (Rigaku OD, 2021)'
_computing_molecular_graphics 'ShelXLe (Huebschle et all, 2011)'
_computing_publication_material 'SHELXL-2018/3 (Sheldrick, 2018)'
_computing_structure_refinement 'SHELXL-2018/3 (Sheldrick, 2018)'
_computing_structure_solution 'SHELXT 2018/2 (Sheldrick, 2018)''
_diffrn_ambient_environment N~2~
_diffrn_ambient_temperature 100(2)
_diffrn_detector HPA
_diffrn_detector_area_resol_mean 10.0
_diffrn_detector_type 'HyPix Arc150'
_diffrn_measured_fraction_theta_full 0.992
_diffrn_measured_fraction_theta_max 0.972
_diffrn_measurement_details
;
 List of Runs (angles in degrees, time in seconds):
 --------------------------------------------------------------------------
  1  \w    -82.00 -14.00   0.50    0.05    --  -60.16 118.00 133.00  136
  2  \w    -92.00 -24.00   0.50    0.05    --  -69.71 118.00 133.00  136
  3  \w    -97.00 -30.00   0.50    0.05    --  -76.30 118.00 133.00  134
  4  \w    -92.00 -31.00   0.50    0.05    --  -76.30 112.00 120.00  122
  5  \w    -92.00 -31.00   0.50    0.05    --  -76.30 112.00  90.00  122
  6  \w    -92.00 -31.00   0.50    0.05    --  -76.30 112.00  60.00  122
  7  \w   -105.00 -33.00   0.50    0.05    --  -79.50 135.00   6.21  144
  8  \w    -92.00 -31.00   0.50    0.05    --  -76.30 112.00-180.00  122
  9  \w    -92.00 -31.00   0.50    0.05    --  -76.30 112.00-120.00  122
 10  \w    -92.00 -31.00   0.50    0.05    --  -76.30 112.00 -90.00  122
 11  \w    -92.00 -31.00   0.50    0.05    --  -76.30 112.00 -60.00  122
 12  \w    -92.00 -31.00   0.50    0.05    --  -76.30 112.00   0.00  122
 13  \w   -125.00 -91.00   0.50    0.05    --  -79.50 -61.00  66.91   68
 14  \w   -124.00 -89.00   0.50    0.05    --  -78.00 -61.00  93.52   70
 15  \w   -120.00 -86.00   0.50    0.05    --  -74.00 -60.00 175.03   68
 16  \w   -125.00 -91.00   0.50    0.05    --  -79.50 -60.00 128.53   68
 17  \w   -120.00 -86.00   0.50    0.05    --  -74.00 -59.00  53.17   68
 18  \w   -121.00 -86.00   0.50    0.05    --  -74.00 -58.00  26.03   70
 19  \w   -126.00 -91.00   0.50    0.05    --  -79.50 -58.00  21.53   70
 20  \w   -117.00 -84.00   0.50    0.05    --  -70.00 -57.00 135.72   66
 21  \w   -126.00 -91.00   0.50    0.05    --  -79.50 -59.00  10.69   70
 22  \w   -121.00 -86.00   0.50    0.05    --  -74.00 -56.00 -35.55   70
 23  \w   -126.00 -92.00   0.50    0.05    --  -79.50 -57.00 -42.60   68
 24  \w   -121.00 -86.00   0.50    0.05    --  -74.00 -56.00 -82.71   70
 25  \w   -126.00 -91.00   0.50    0.05    --  -79.50 -59.00 -92.97   70
 26  \w   -122.00 -87.00   0.50    0.05    --  -74.00 -52.00 -72.41   70
 27  \w   -127.00 -92.00   0.50    0.05    --  -79.50 -54.00-115.57   70
 28  \w   -127.00 -92.00   0.50    0.05    --  -79.50 -55.00-136.00   70
 29  \w   -127.00 -92.00   0.50    0.05    --  -79.50 -53.00-159.32   70
 30  \w   -128.00 -93.00   0.50    0.05    --  -79.50 -51.00-179.22   70
 31  \w   -121.00 -86.00   0.50    0.05    --  -74.00 -57.00-165.67   70
 32  \w   -106.00 -71.00   0.50    0.05    --  -58.00 -51.00-155.84   70
 33  \w   -128.00 -93.00   0.50    0.05    --  -79.50 -51.00 -64.63   70
 34  \w   -110.00 -75.00   0.50    0.05    --  -62.00 -51.00 -33.44   70
 35  \w   -128.00 -93.00   0.50    0.05    --  -79.50 -50.00  32.86   70
 36  \w   -103.00 -67.00   0.50    0.05    --  -54.00 -46.00  34.50   72
 37  \w   -129.00 -92.00   0.50    0.05    --  -79.50 -44.00  85.25   74
 38  \w   -130.00 -92.00   0.50    0.05    --  -79.50 -42.00  92.02   76
 39  \w   -128.00 -93.00   0.50    0.05    --  -79.50 -49.00 149.38   70
 40  \w   -128.00 -93.00   0.50    0.05    --  -79.50 -49.00 130.51   70
 41  \w   -130.00 -90.00   0.50    0.05    --  -79.50 -38.00 105.05   80
 42  \w   -125.00 -85.00   0.50    0.05    --  -74.00 -34.00  94.62   80
 43  \w   -130.00 -91.00   0.50    0.05    --  -79.50 -41.00  10.54   78
 44  \w   -130.00 -91.00   0.50    0.05    --  -79.50 -40.00 -38.24   78
 45  \w   -131.00 -90.00   0.50    0.05    --  -79.50 -35.00-131.30   82
 46  \w   -125.00 -94.00   0.50    0.05    --  -79.50-119.00  71.89   62
 47  \w   -127.00 -89.00   0.50    0.05    --  -79.50-129.00 126.29   76
 48  \w    -54.00 -27.00   0.50    0.05    --  -14.00 -53.00 178.79   54
 49  \w    -54.00 -27.00   0.50    0.05    --  -14.00 -53.00 112.13   54
 50  \w    -82.00 -47.00   0.50    0.05    --  -34.00 -52.00 100.93   70
 51  \w    -54.00 -27.00   0.50    0.05    --  -14.00 -53.00 -13.23   54
 52  \w    -54.00 -26.00   0.50    0.05    --  -14.00 -55.00 -48.62   56
 53  \w    -86.00 -51.00   0.50    0.05    --  -38.00 -52.00 -94.53   70
 54  \w   -126.00 -91.00   0.50    0.05    --  -79.50-125.00-138.86   70
 55  \w    -78.00 -43.00   0.50    0.05    --  -30.00 -52.00-120.22   70
 56  \w    -75.00 -40.00   0.50    0.05    --  -26.00 -49.00 -90.03   70
 57  \w    -91.00 -56.00   0.50    0.05    --  -42.00 -48.00 -29.88   70
 58  \w    -71.00 -36.00   0.50    0.05    --  -22.00 -49.00  41.57   70
 59  \w    -99.00 -64.00   0.50    0.05    --  -50.00 -48.00  73.57   70
 60  \w    -99.00 -64.00   0.50    0.05    --  -50.00 -47.00 138.20   70
 61  \w    -74.00 -39.00   0.50    0.05    --  -26.00 -51.00 149.04   70
 62  \w     15.00  81.00   0.50    0.05    --   58.60-118.00  47.00  132
 63  \w     25.00  93.00   0.50    0.05    --   71.26-118.00  47.00  136
 64  \w     37.00  97.00   0.50    0.05    --   82.35-118.00  47.00  120
 65  \w     37.00  93.00   0.50    0.05    --   82.35-112.00 120.00  112
 66  \w     42.00  93.00   0.50    0.05    --   85.25 -97.00  40.11  102
 67  \w     40.00  90.00   0.50    0.05    --   82.35 -95.00  60.00  100
 68  \w     40.00  90.00   0.50    0.05    --   82.35 -95.00 -60.00  100
 69  \w     40.00  90.00   0.50    0.05    --   82.35 -95.00-120.00  100
 70  \w     40.00  90.00   0.50    0.05    --   82.35 -95.00-150.00  100
 71  \w     40.00  90.00   0.50    0.05    --   82.35 -95.00-180.00  100
 72  \w     40.00  90.00   0.50    0.05    --   82.35 -95.00 -30.00  100
 73  \w     40.00  90.00   0.50    0.05    --   82.35 -95.00 -90.00  100
 74  \w     40.00  90.00   0.50    0.05    --   82.35 -95.00   0.00  100
 75  \w     40.00  90.00   0.50    0.05    --   82.35 -95.00 120.00  100
 76  \w     40.00  90.00   0.50    0.05    --   82.35 -95.00 150.00  100
 77  \w     46.00 133.00   0.50    0.05    --   82.35  15.00 150.00  174
 78  \w     46.00 133.00   0.50    0.05    --   82.35  15.00  30.00  174
 79  \w     46.00 133.00   0.50    0.05    --   82.35  15.00 -30.00  174
 80  \w     46.00 133.00   0.50    0.05    --   82.35  15.00 -60.00  174
 81  \w     46.00 133.00   0.50    0.05    --   82.35  15.00-120.00  174
;
_diffrn_measurement_device 'four-circle diffractometer'
_diffrn_measurement_device_type 'Rigaku XtaLAB Synergy-R'
_diffrn_measurement_method '\w scans'
_diffrn_orient_matrix_type
;
 CrysAlisPro convention (1999,Acta A55,543-557)
;
_diffrn_orient_matrix_UB_11 0.1713016000
_diffrn_orient_matrix_UB_12 -0.0968467000
_diffrn_orient_matrix_UB_13 -0.0006830000
_diffrn_orient_matrix_UB_21 -0.0754754000
_diffrn_orient_matrix_UB_22 -0.0216398000
_diffrn_orient_matrix_UB_23 0.1574060000
_diffrn_orient_matrix_UB_31 -0.0492105000
_diffrn_orient_matrix_UB_32 -0.1390556000
_diffrn_orient_matrix_UB_33 -0.0228569000
_diffrn_radiation_monochromator 'multi-layer mirror'
_diffrn_radiation_probe x-ray
_diffrn_radiation_type CuK\a
_diffrn_radiation_wavelength 1.54184
_diffrn_radiation_xray_symbol K-L~2,3~
_diffrn_reflns_av_R_equivalents 0.0178
_diffrn_reflns_av_unetI/netI 0.0085
_diffrn_reflns_Laue_measured_fraction_full 0.992
_diffrn_reflns_Laue_measured_fraction_max 0.972
_diffrn_reflns_limit_h_max 10
_diffrn_reflns_limit_h_min -10
_diffrn_reflns_limit_k_max 10
_diffrn_reflns_limit_k_min -11
_diffrn_reflns_limit_l_max 12
_diffrn_reflns_limit_l_min -12
_diffrn_reflns_number 23656
_diffrn_reflns_point_group_measured_fraction_full 0.992
_diffrn_reflns_point_group_measured_fraction_max 0.972
_diffrn_reflns_theta_full 67.684
_diffrn_reflns_theta_max 74.105
_diffrn_reflns_theta_min 4.565
_diffrn_source 'rotating-anode X-ray tube'
_diffrn_source_type 'PhotonJet-R X-ray Source'
_exptl_absorpt_coefficient_mu 1.327
_exptl_absorpt_correction_T_max 1.000
_exptl_absorpt_correction_T_min 0.719
_exptl_absorpt_correction_type gaussian
_exptl_absorpt_process_details
;
 CrysAlisPro 1.171.41.112a (Rigaku Oxford Diffraction, 2021) Numerical 
 absorption correction based on gaussian integration over a multifaceted 
 crystal model Empirical absorption correction using spherical harmonics, 
 implemented in SCALE3 ABSPACK scaling algorithm.
;
_exptl_crystal_colour 'clear light colourless'
_exptl_crystal_density_diffrn 1.268
_exptl_crystal_description block
_exptl_crystal_F_000 312
_exptl_crystal_preparation
;
 For data collection the crystal was immersed in a film of perfluoropolyether 
 oil, mounted on a polyimide loop and transferred to stream of cold nitrogen 
 (Oxford Cryostream 800).
;
_exptl_crystal_size_max 0.200
_exptl_crystal_size_mid 0.180
_exptl_crystal_size_min 0.090
_refine_diff_density_max 0.343
_refine_diff_density_min -0.288
_refine_diff_density_rms 0.039
_refine_ls_extinction_method none
_refine_ls_goodness_of_fit_ref 1.082
_refine_ls_hydrogen_treatment constr
_refine_ls_matrix_type full
_refine_ls_number_parameters 193
_refine_ls_number_reflns 3034
_refine_ls_number_restraints 0
_refine_ls_restrained_S_all 1.082
_refine_ls_R_factor_all 0.0288
_refine_ls_R_factor_gt 0.0285
_refine_ls_shift/su_max 0.000
_refine_ls_shift/su_mean 0.000
_refine_ls_structure_factor_coef Fsqd
_refine_ls_weighting_details
;
 w=1/[\s^2^(Fo^2^)+(0.0395P)^2^+0.3155P] where P=(Fo^2^+2Fc^2^)/3
;
_refine_ls_weighting_scheme calc
_refine_ls_wR_factor_gt 0.0783
_refine_ls_wR_factor_ref 0.0786
_reflns_Friedel_coverage 0.000
_reflns_number_gt 2980
_reflns_number_total 3034
_reflns_threshold_expression 'I > 2\s(I)'
_cod_data_source_file d5sc01500f2.cif
_cod_data_source_block 1-OTMS
_cod_depositor_comments 'Adding full bibliography for 1574244--1574256.cif.'
_cod_database_code 1574251
_shelx_shelxl_version_number 2018/3
_shelx_space_group_comment
;
 The symmetry employed for this shelxl refinement is uniquely defined by the 
 following loop, which should always be used as a source of symmetry 
 information in preference to the above space-group names. They are only 
 intended as comments.
;
_shelx_estimated_absorpt_t_min 0.777
_shelx_estimated_absorpt_t_max 0.890

loop_
_space_group_symop_operation_xyz
'x, y, z'
'-x, -y, -z'

loop_
_atom_site_label
_atom_site_type_symbol
_atom_site_fract_x
_atom_site_fract_y
_atom_site_fract_z
_atom_site_U_iso_or_equiv
_atom_site_adp_type
_atom_site_occupancy
_atom_site_site_symmetry_order
_atom_site_calc_flag
_atom_site_refinement_flags_posn
_atom_site_refinement_flags_adp
_atom_site_refinement_flags_occupancy
_atom_site_disorder_assembly
_atom_site_disorder_group
Si1 Si 0.37867(4) 0.19292(3) 0.74802(3) 0.01552(10) Uani 1 1 d . . . . .
C1 C 0.60713(14) 0.69705(12) 0.77264(12) 0.0182(2) Uani 1 1 d . . . . .
H1 H 0.657747 0.775433 0.771121 0.022 Uiso 1 1 calc R U . . .
O1 O 0.37213(10) 0.36596(9) 0.77226(8) 0.01847(18) Uani 1 1 d . . . . .
N1 N 0.40826(12) 0.61549(10) 0.72704(10) 0.0158(2) Uani 1 1 d . . . . .
B1 B 0.45763(16) 0.46610(14) 0.77532(12) 0.0161(2) Uani 1 1 d . . . . .
N2 N 0.48195(12) 0.72886(10) 0.72943(10) 0.0181(2) Uani 1 1 d . . . . .
C2 C 0.67823(14) 0.55529(12) 0.82294(11) 0.0168(2) Uani 1 1 d . . . . .
C7 C 0.81452(14) 0.53797(13) 0.86751(12) 0.0191(2) Uani 1 1 d . . . . .
H7 H 0.863282 0.618731 0.861689 0.023 Uiso 1 1 calc R U . . .
C5 C 0.80546(15) 0.28423(13) 0.92735(12) 0.0212(2) Uani 1 1 d . . . . .
H5 H 0.848843 0.191475 0.963412 0.025 Uiso 1 1 calc R U . . .
C6 C 0.87700(15) 0.40309(13) 0.91972(12) 0.0212(2) Uani 1 1 d . . . . .
H6 H 0.968646 0.390885 0.950503 0.025 Uiso 1 1 calc R U . . .
C4 C 0.67216(14) 0.30071(13) 0.88284(11) 0.0184(2) Uani 1 1 d . . . . .
H4 H 0.624584 0.219087 0.889066 0.022 Uiso 1 1 calc R U . . .
C3 C 0.60582(14) 0.43668(12) 0.82839(11) 0.0161(2) Uani 1 1 d . . . . .
C13 C 0.15787(14) 0.80550(12) 0.72548(12) 0.0186(2) Uani 1 1 d . . . . .
H13 H 0.169702 0.859426 0.792376 0.022 Uiso 1 1 calc R U . . .
C9 C 0.25063(14) 0.58977(13) 0.58244(12) 0.0189(2) Uani 1 1 d . . . . .
H9 H 0.326382 0.496744 0.550564 0.023 Uiso 1 1 calc R U . . .
C8 C 0.27004(14) 0.66929(12) 0.67891(11) 0.0165(2) Uani 1 1 d . . . . .
C12 C 0.02889(15) 0.86241(13) 0.67421(12) 0.0214(2) Uani 1 1 d . . . . .
H12 H -0.046415 0.955787 0.705436 0.026 Uiso 1 1 calc R U . . .
C10 C 0.11977(15) 0.64700(14) 0.53276(12) 0.0217(2) Uani 1 1 d . . . . .
H10 H 0.105888 0.592141 0.467635 0.026 Uiso 1 1 calc R U . . .
C11 C 0.00928(15) 0.78377(14) 0.57766(12) 0.0223(3) Uani 1 1 d . . . . .
H11 H -0.078877 0.823032 0.542557 0.027 Uiso 1 1 calc R U . . .
C14 C 0.59526(15) 0.08856(13) 0.64901(13) 0.0241(3) Uani 1 1 d . . . . .
H14A H 0.592395 -0.008097 0.622675 0.036 Uiso 1 1 calc R U . . .
H14B H 0.664992 0.073947 0.706332 0.036 Uiso 1 1 calc R U . . .
H14C H 0.642781 0.144710 0.565720 0.036 Uiso 1 1 calc R U . . .
C15 C 0.29890(15) 0.10311(13) 0.91989(12) 0.0218(2) Uani 1 1 d . . . . .
H15A H 0.314207 -0.002876 0.907306 0.033 Uiso 1 1 calc R U . . .
H15B H 0.179231 0.149258 0.965568 0.033 Uiso 1 1 calc R U . . .
H15C H 0.361386 0.115795 0.977033 0.033 Uiso 1 1 calc R U . . .
C16 C 0.24337(16) 0.19810(13) 0.64605(12) 0.0222(2) Uani 1 1 d . . . . .
H16A H 0.295370 0.234322 0.552543 0.033 Uiso 1 1 calc R U . . .
H16B H 0.132780 0.264622 0.690539 0.033 Uiso 1 1 calc R U . . .
H16C H 0.230462 0.098091 0.641172 0.033 Uiso 1 1 calc R U . . .

loop_
_atom_site_aniso_label
_atom_site_aniso_U_11
_atom_site_aniso_U_22
_atom_site_aniso_U_33
_atom_site_aniso_U_23
_atom_site_aniso_U_13
_atom_site_aniso_U_12
Si1 0.01703(16) 0.01228(16) 0.01745(16) -0.00019(11) -0.00605(12) -0.00394(11)
C1 0.0195(5) 0.0155(5) 0.0209(5) 0.0008(4) -0.0074(4) -0.0065(4)
O1 0.0192(4) 0.0140(4) 0.0236(4) 0.0000(3) -0.0093(3) -0.0039(3)
N1 0.0169(4) 0.0136(4) 0.0182(5) 0.0003(3) -0.0074(4) -0.0044(3)
B1 0.0176(6) 0.0137(6) 0.0149(6) -0.0013(4) -0.0038(5) -0.0030(5)
N2 0.0200(5) 0.0142(5) 0.0213(5) 0.0014(4) -0.0079(4) -0.0062(4)
C2 0.0171(5) 0.0170(5) 0.0144(5) -0.0010(4) -0.0041(4) -0.0029(4)
C7 0.0194(5) 0.0187(6) 0.0203(5) -0.0018(4) -0.0073(4) -0.0055(4)
C5 0.0237(6) 0.0182(6) 0.0210(6) 0.0020(4) -0.0101(5) -0.0014(5)
C6 0.0203(6) 0.0232(6) 0.0217(6) -0.0013(5) -0.0109(5) -0.0025(5)
C4 0.0208(6) 0.0161(5) 0.0183(5) -0.0001(4) -0.0071(4) -0.0042(4)
C3 0.0167(5) 0.0155(5) 0.0138(5) -0.0011(4) -0.0035(4) -0.0023(4)
C13 0.0202(5) 0.0173(5) 0.0188(5) 0.0007(4) -0.0076(4) -0.0044(4)
C9 0.0208(6) 0.0172(5) 0.0183(5) 0.0011(4) -0.0058(4) -0.0057(4)
C8 0.0169(5) 0.0164(5) 0.0165(5) 0.0039(4) -0.0063(4) -0.0054(4)
C12 0.0179(5) 0.0196(6) 0.0242(6) 0.0021(4) -0.0068(5) -0.0023(4)
C10 0.0245(6) 0.0258(6) 0.0186(5) 0.0015(4) -0.0087(5) -0.0114(5)
C11 0.0181(5) 0.0279(6) 0.0229(6) 0.0058(5) -0.0099(5) -0.0073(5)
C14 0.0223(6) 0.0173(6) 0.0275(6) -0.0021(5) -0.0040(5) -0.0023(5)
C15 0.0255(6) 0.0184(6) 0.0212(6) 0.0016(4) -0.0077(5) -0.0066(5)
C16 0.0265(6) 0.0214(6) 0.0220(6) -0.0010(4) -0.0104(5) -0.0083(5)

loop_
_atom_type_symbol
_atom_type_description
_atom_type_scat_dispersion_real
_atom_type_scat_dispersion_imag
_atom_type_scat_source
C C 0.0181 0.0091 'International Tables Vol C Tables 4.2.6.8 and 6.1.1.4'
H H 0.0000 0.0000 'International Tables Vol C Tables 4.2.6.8 and 6.1.1.4'
B B 0.0090 0.0039 'International Tables Vol C Tables 4.2.6.8 and 6.1.1.4'
N N 0.0311 0.0180 'International Tables Vol C Tables 4.2.6.8 and 6.1.1.4'
O O 0.0492 0.0322 'International Tables Vol C Tables 4.2.6.8 and 6.1.1.4'
Si Si 0.2541 0.3302 'International Tables Vol C Tables 4.2.6.8 and 6.1.1.4'

loop_
_exptl_crystal_face_index_h
_exptl_crystal_face_index_k
_exptl_crystal_face_index_l
_exptl_crystal_face_perp_dist
-1 -2 0 0.0838
0 -1 2 0.0848
1 1 2 0.0746
1 2 0 0.0830
-1 -2 -2 0.0923
0 -1 -2 0.0994
1 1 -1 0.1018
0 1 2 0.0859
2 1 -2 0.0975
-2 -1 2 0.0917
0 1 1 0.0752
1 -1 -2 0.0926
2 1 -1 0.0874
-2 -1 0 0.0756
2 -1 -1 0.0775
2 1 0 0.0685
0 2 1 0.0713
-2 1 0 0.0552
2 1 1 0.0577
-2 -1 -1 0.0493
-1 2 0 0.0539
-2 0 -1 0.0331
2 0 1 0.0615
0 1 0 0.0657
-1 0 -1 0.0462
-1 0 -2 0.0632

loop_
_geom_angle_atom_site_label_1
_geom_angle_atom_site_label_2
_geom_angle_atom_site_label_3
_geom_angle
_geom_angle_site_symmetry_1
_geom_angle_site_symmetry_3
_geom_angle_publ_flag
O1 Si1 C16 107.03(5) . . ?
O1 Si1 C14 111.39(5) . . ?
C16 Si1 C14 108.52(6) . . ?
O1 Si1 C15 108.69(5) . . ?
C16 Si1 C15 111.18(6) . . ?
C14 Si1 C15 110.01(6) . . ?
N2 C1 C2 127.01(10) . . ?
B1 O1 Si1 147.58(8) . . ?
N2 N1 C8 110.87(9) . . ?
N2 N1 B1 124.23(9) . . ?
C8 N1 B1 124.78(9) . . ?
O1 B1 N1 118.86(10) . . ?
O1 B1 C3 125.96(10) . . ?
N1 B1 C3 115.17(10) . . ?
C1 N2 N1 117.78(9) . . ?
C7 C2 C3 121.22(10) . . ?
C7 C2 C1 120.45(10) . . ?
C3 C2 C1 118.33(10) . . ?
C6 C7 C2 119.62(11) . . ?
C4 C5 C6 120.49(11) . . ?
C7 C6 C5 120.00(11) . . ?
C5 C4 C3 120.98(11) . . ?
C2 C3 C4 117.69(10) . . ?
C2 C3 B1 117.41(10) . . ?
C4 C3 B1 124.90(10) . . ?
C12 C13 C8 120.08(11) . . ?
C8 C9 C10 119.78(11) . . ?
C9 C8 C13 119.71(10) . . ?
C9 C8 N1 120.71(10) . . ?
C13 C8 N1 119.53(10) . . ?
C11 C12 C13 120.43(11) . . ?
C11 C10 C9 120.56(11) . . ?
C12 C11 C10 119.42(11) . . ?

loop_
_geom_bond_atom_site_label_1
_geom_bond_atom_site_label_2
_geom_bond_distance
_geom_bond_site_symmetry_2
_geom_bond_publ_flag
Si1 O1 1.6458(8) . ?
Si1 C16 1.8544(12) . ?
Si1 C14 1.8557(12) . ?
Si1 C15 1.8668(12) . ?
C1 N2 1.2933(15) . ?
C1 C2 1.4433(15) . ?
O1 B1 1.3580(15) . ?
N1 N2 1.3889(13) . ?
N1 C8 1.4359(14) . ?
N1 B1 1.4452(15) . ?
B1 C3 1.5481(16) . ?
C2 C7 1.4059(16) . ?
C2 C3 1.4061(16) . ?
C7 C6 1.3789(16) . ?
C5 C4 1.3818(16) . ?
C5 C6 1.3987(17) . ?
C4 C3 1.4079(15) . ?
C13 C12 1.3887(16) . ?
C13 C8 1.3946(16) . ?
C9 C8 1.3914(16) . ?
C9 C10 1.3927(16) . ?
C12 C11 1.3877(18) . ?
C10 C11 1.3905(18) . ?

loop_
_geom_torsion_atom_site_label_1
_geom_torsion_atom_site_label_2
_geom_torsion_atom_site_label_3
_geom_torsion_atom_site_label_4
_geom_torsion
_geom_torsion_site_symmetry_1
_geom_torsion_site_symmetry_2
_geom_torsion_site_symmetry_3
_geom_torsion_site_symmetry_4
_geom_torsion_publ_flag
C16 Si1 O1 B1 -138.05(14) . . . . ?
C14 Si1 O1 B1 -19.58(16) . . . . ?
C15 Si1 O1 B1 101.78(15) . . . . ?
Si1 O1 B1 N1 144.17(11) . . . . ?
Si1 O1 B1 C3 -36.6(2) . . . . ?
N2 N1 B1 O1 177.69(9) . . . . ?
C8 N1 B1 O1 2.02(16) . . . . ?
N2 N1 B1 C3 -1.59(15) . . . . ?
C8 N1 B1 C3 -177.27(9) . . . . ?
C2 C1 N2 N1 -1.66(17) . . . . ?
C8 N1 N2 C1 179.03(9) . . . . ?
B1 N1 N2 C1 2.83(16) . . . . ?
N2 C1 C2 C7 -179.57(11) . . . . ?
N2 C1 C2 C3 -0.72(18) . . . . ?
C3 C2 C7 C6 -1.08(17) . . . . ?
C1 C2 C7 C6 177.75(10) . . . . ?
C2 C7 C6 C5 0.37(17) . . . . ?
C4 C5 C6 C7 0.02(18) . . . . ?
C6 C5 C4 C3 0.28(18) . . . . ?
C7 C2 C3 C4 1.34(16) . . . . ?
C1 C2 C3 C4 -177.51(10) . . . . ?
C7 C2 C3 B1 -179.27(10) . . . . ?
C1 C2 C3 B1 1.88(15) . . . . ?
C5 C4 C3 C2 -0.94(16) . . . . ?
C5 C4 C3 B1 179.72(11) . . . . ?
O1 B1 C3 C2 179.96(10) . . . . ?
N1 B1 C3 C2 -0.81(15) . . . . ?
O1 B1 C3 C4 -0.70(18) . . . . ?
N1 B1 C3 C4 178.53(10) . . . . ?
C10 C9 C8 C13 0.24(16) . . . . ?
C10 C9 C8 N1 -177.29(10) . . . . ?
C12 C13 C8 C9 -0.94(17) . . . . ?
C12 C13 C8 N1 176.61(10) . . . . ?
N2 N1 C8 C9 135.11(10) . . . . ?
B1 N1 C8 C9 -48.71(15) . . . . ?
N2 N1 C8 C13 -42.42(13) . . . . ?
B1 N1 C8 C13 133.76(11) . . . . ?
C8 C13 C12 C11 0.75(17) . . . . ?
C8 C9 C10 C11 0.67(17) . . . . ?
C13 C12 C11 C10 0.16(18) . . . . ?
C9 C10 C11 C12 -0.87(17) . . . . ?
